data_7717109
loop_
_publ_author_name
'Horniichuk, Oleksandr Ye'
'Vendier, Laure'
'Salmon, Lionel'
'Bousseksou, Azzedine'

_publ_section_title
;
 Gradual spin crossover behavior encompasing room temperature in an
 iron(II) complex based on a heteroscorpionate ligand.
;
_journal_issue 41
_journal_name_full 'Dalton transactions (Cambridge, England : 2003)'
_journal_page_first 17083
_journal_page_last 17096
_journal_paper_doi 10.1039/d4dt02244k
_journal_volume 53
_journal_year 2024
_chemical_formula_sum 'C16 H20 B2 Fe N16'
_chemical_formula_weight 513.92
_space_group_crystal_system monoclinic
_space_group_IT_number 14
_space_group_name_Hall '-P 2yn'
_space_group_name_H-M_alt 'P 1 21/n 1'
_atom_sites_solution_hydrogens mixed
_audit_creation_method SHELXL-2019/3
_audit_update_record
;
2024-09-10 deposited with the CCDC.	2024-09-26 downloaded from the CCDC.
;
_cell_angle_alpha 90
_cell_angle_beta 95.213(10)
_cell_angle_gamma 90
_cell_formula_units_Z 4
_cell_length_a 10.547(3)
_cell_length_b 16.596(4)
_cell_length_c 12.943(4)
_cell_measurement_reflns_used 9872
_cell_measurement_temperature 293(2)
_cell_measurement_theta_max 23.50
_cell_measurement_theta_min 2.29
_cell_volume 2256.1(11)
_computing_structure_refinement 'SHELXL-2019/2 (Sheldrick, 2019)'
_diffrn_ambient_temperature 293(2)
_diffrn_measured_fraction_theta_full 1.000
_diffrn_measured_fraction_theta_max 0.941
_diffrn_measurement_device_type 'Bruker Kappa APEX II'
_diffrn_measurement_method \w-\f
_diffrn_radiation_monochromator graphite
_diffrn_radiation_source 'micro-focus tube'
_diffrn_radiation_type MoK\a
_diffrn_radiation_wavelength 0.71073
_diffrn_reflns_av_R_equivalents 0.0860
_diffrn_reflns_av_unetI/netI 0.0580
_diffrn_reflns_Laue_measured_fraction_full 1.000
_diffrn_reflns_Laue_measured_fraction_max 0.941
_diffrn_reflns_limit_h_max 14
_diffrn_reflns_limit_h_min -14
_diffrn_reflns_limit_k_max 22
_diffrn_reflns_limit_k_min -22
_diffrn_reflns_limit_l_max 17
_diffrn_reflns_limit_l_min -17
_diffrn_reflns_number 60354
_diffrn_reflns_point_group_measured_fraction_full 1.000
_diffrn_reflns_point_group_measured_fraction_max 0.941
_diffrn_reflns_theta_full 25.242
_diffrn_reflns_theta_max 29.158
_diffrn_reflns_theta_min 2.001
_diffrn_standards_decay_% 0
_diffrn_standards_interval_count 0
_diffrn_standards_interval_time 0
_diffrn_standards_number 0
_exptl_absorpt_coefficient_mu 0.712
_exptl_absorpt_correction_T_max 0.7431
_exptl_absorpt_correction_T_min 0.6970
_exptl_absorpt_correction_type multi-scan
_exptl_absorpt_process_details
;
        [c.f. r.h. blessing, acta cryst. (1995), a51, 33-38]
;
_exptl_crystal_colour blue
_exptl_crystal_density_diffrn 1.513
_exptl_crystal_description parallelepiped
_exptl_crystal_F_000 1056
_exptl_crystal_size_max 0.110
_exptl_crystal_size_mid 0.070
_exptl_crystal_size_min 0.010
_refine_diff_density_max 0.459
_refine_diff_density_min -0.317
_refine_diff_density_rms 0.064
_refine_ls_extinction_method none
_refine_ls_goodness_of_fit_ref 1.095
_refine_ls_hydrogen_treatment constr
_refine_ls_matrix_type full
_refine_ls_number_parameters 310
_refine_ls_number_reflns 5730
_refine_ls_number_restraints 5
_refine_ls_restrained_S_all 1.096
_refine_ls_R_factor_all 0.1009
_refine_ls_R_factor_gt 0.0559
_refine_ls_shift/su_max 0.000
_refine_ls_shift/su_mean 0.000
_refine_ls_structure_factor_coef Fsqd
_refine_ls_weighting_details 'w=1/[\s^2^(Fo^2^)+(0.0364P)^2^+1.8114P] where P=(Fo^2^+2Fc^2^)/3'
_refine_ls_weighting_scheme calc
_refine_ls_wR_factor_gt 0.1013
_refine_ls_wR_factor_ref 0.1150
_reflns_Friedel_coverage 0.000
_reflns_number_gt 3909
_reflns_number_total 5730
_reflns_threshold_expression 'I > 2\s(I)'
_cod_data_source_file d4dt02244k2.cif
_cod_data_source_block OH184AMB
_cod_depositor_comments 'Adding full bibliography for 7717105--7717112.cif.'
_cod_original_sg_symbol_H-M 'P 21/n'
_cod_database_code 7717109
_shelx_shelxl_version_number 2019/3
_shelx_space_group_comment
;
The symmetry employed for this shelxl refinement is uniquely defined
by the following loop, which should always be used as a source of
symmetry information in preference to the above space-group names.
They are only intended as comments.
;

loop_
_space_group_symop_operation_xyz
'x, y, z'
'-x+1/2, y+1/2, -z+1/2'
'-x, -y, -z'
'x-1/2, -y-1/2, z-1/2'

loop_
_atom_site_label
_atom_site_type_symbol
_atom_site_fract_x
_atom_site_fract_y
_atom_site_fract_z
_atom_site_U_iso_or_equiv
_atom_site_adp_type
_atom_site_occupancy
_atom_site_site_symmetry_order
_atom_site_calc_flag
_atom_site_refinement_flags_posn
_atom_site_refinement_flags_adp
_atom_site_refinement_flags_occupancy
_atom_site_disorder_assembly
_atom_site_disorder_group
C1 C 0.7782(9) 0.4885(4) 0.4356(8) 0.0400(12) Uani 0.53 1 d . . P A 1
H1 H 0.822521 0.507900 0.495888 0.048 Uiso 0.53 1 calc R U P A 1
C2 C 0.7836(8) 0.4094(4) 0.4045(6) 0.0400(12) Uani 0.53 1 d . . P A 1
H2 H 0.830386 0.367765 0.437579 0.048 Uiso 0.53 1 calc R U P A 1
C3 C 0.7059(9) 0.4051(8) 0.3153(6) 0.0400(12) Uani 0.53 1 d . . P A 1
H3 H 0.688489 0.359720 0.274381 0.048 Uiso 0.53 1 calc R U P A 1
C1B C 0.7803(10) 0.5133(4) 0.4456(9) 0.0400(12) Uani 0.47 1 d . . P A 2
H1B H 0.817612 0.544468 0.499850 0.048 Uiso 0.47 1 calc R U P A 2
C2B C 0.7978(9) 0.4309(5) 0.4289(6) 0.0400(12) Uani 0.47 1 d . . P A 2
H2B H 0.849065 0.395785 0.470198 0.048 Uiso 0.47 1 calc R U P A 2
C3B C 0.7248(10) 0.4127(9) 0.3402(7) 0.0400(12) Uani 0.47 1 d . . P A 2
H3B H 0.719246 0.361473 0.311055 0.048 Uiso 0.47 1 calc R U P A 2
C4 C 0.7522(3) 0.66576(19) 0.1104(3) 0.0485(8) Uani 1 1 d . . . . .
H4A H 0.794056 0.714929 0.119071 0.058 Uiso 1 1 calc R U . . .
C5 C 0.7547(3) 0.6173(2) 0.0238(2) 0.0517(8) Uani 1 1 d . . . . .
H5A H 0.796897 0.626843 -0.035088 0.062 Uiso 1 1 calc R U . . .
C6 C 0.6816(3) 0.55235(18) 0.0437(2) 0.0424(7) Uani 1 1 d . . . . .
H6A H 0.664839 0.508555 -0.000268 0.051 Uiso 1 1 calc R U . . .
C7 C 0.3459(2) 0.62904(16) 0.3250(2) 0.0349(6) Uani 1 1 d . . . . .
C8 C 0.3280(3) 0.52264(17) 0.2366(2) 0.0393(6) Uani 1 1 d . . . . .
H8 H 0.294378 0.477363 0.201709 0.047 Uiso 1 1 calc R U . . .
C9 C 0.5717(3) 0.63638(18) 0.5698(2) 0.0467(7) Uani 1 1 d . . . . .
H9 H 0.536471 0.585150 0.561581 0.056 Uiso 1 1 calc R U . . .
C10 C 0.5817(3) 0.6789(2) 0.6621(2) 0.0575(9) Uani 1 1 d . . . . .
H10 H 0.555292 0.662907 0.725542 0.069 Uiso 1 1 calc R U . . .
C11 C 0.6389(3) 0.74972(19) 0.6392(2) 0.0489(8) Uani 1 1 d . . . . .
H11 H 0.659424 0.791513 0.685613 0.059 Uiso 1 1 calc R U . . .
C15 C 0.9487(3) 0.67852(17) 0.3607(2) 0.0381(6) Uani 1 1 d . . . . .
C16 C 0.9669(3) 0.78284(17) 0.4524(2) 0.0410(7) Uani 1 1 d . . . . .
H16 H 1.000885 0.825643 0.492139 0.049 Uiso 1 1 calc R U . . .
N1 N 0.6595(2) 0.47897(13) 0.29816(18) 0.0374(5) Uani 1 1 d . . . . .
N2 N 0.7003(2) 0.53688(15) 0.36876(18) 0.0426(6) Uani 1 1 d . . . . .
N3 N 0.6375(2) 0.56193(13) 0.13754(17) 0.0333(5) Uani 1 1 d . . . . .
N4 N 0.6817(2) 0.63282(13) 0.18011(18) 0.0376(5) Uani 1 1 d . . . . .
N5 N 0.4500(2) 0.54272(13) 0.24242(17) 0.0338(5) Uani 1 1 d . . . . .
N6 N 0.4635(2) 0.61249(13) 0.30055(18) 0.0350(5) Uani 1 1 d . . . . .
N7 N 0.2585(2) 0.57466(15) 0.28648(19) 0.0429(6) Uani 1 1 d . . . . .
N8 N 0.3175(2) 0.69497(16) 0.3808(2) 0.0531(7) Uani 1 1 d . . . . .
H4 H 0.392488 0.735220 0.407407 0.064 Uiso 1 1 d . U . . .
H5 H 0.236539 0.712910 0.405920 0.064 Uiso 1 1 d . U . . .
N9 N 0.6608(2) 0.74895(13) 0.53844(17) 0.0356(5) Uani 1 1 d . . . . .
N10 N 0.6187(2) 0.67795(13) 0.49461(17) 0.0365(5) Uani 1 1 d . . . . .
N11 N 0.6309(2) 0.83487(13) 0.3801(2) 0.0399(5) Uani 1 1 d D . . . .
N12 N 0.5867(2) 0.77798(15) 0.30967(18) 0.0414(6) Uani 1 1 d D . . . .
N13 N 0.84342(19) 0.77039(13) 0.43189(17) 0.0345(5) Uani 1 1 d . . . . .
N14 N 0.8298(2) 0.70193(14) 0.37150(18) 0.0377(5) Uani 1 1 d . . . . .
N15 N 1.0376(2) 0.72718(15) 0.4096(2) 0.0443(6) Uani 1 1 d . . . . .
N16 N 0.9781(2) 0.61067(17) 0.3075(2) 0.0617(8) Uani 1 1 d . . . . .
H3C H 1.065042 0.594666 0.297920 0.074 Uiso 1 1 d . U . . .
H6 H 0.911600 0.575430 0.280920 0.074 Uiso 1 1 d . U . . .
Fe1 Fe 0.64634(3) 0.65724(2) 0.33685(3) 0.02820(11) Uani 1 1 d . . . . .
B1 B 0.5683(3) 0.50141(18) 0.2037(3) 0.0355(7) Uani 1 1 d . . . . .
H1C H 0.543251 0.453264 0.163009 0.043 Uiso 1 1 calc R U . . .
B2 B 0.7258(3) 0.81127(19) 0.4723(3) 0.0372(7) Uani 1 1 d . . . . .
H2C H 0.751442 0.858844 0.513983 0.045 Uiso 1 1 calc R U . . .
C12 C 0.4964(9) 0.8259(5) 0.2535(8) 0.0408(11) Uani 0.48 1 d . . P B 1
H12 H 0.445454 0.806737 0.196350 0.049 Uiso 0.48 1 calc R U P B 1
C13 C 0.4885(8) 0.9046(5) 0.2894(6) 0.0408(11) Uani 0.48 1 d . . P B 1
H13 H 0.434898 0.945424 0.262237 0.049 Uiso 0.48 1 calc R U P B 1
C14 C 0.5772(9) 0.9089(6) 0.3741(7) 0.0408(11) Uani 0.48 1 d . . P B 1
H14 H 0.596080 0.952804 0.417395 0.049 Uiso 0.48 1 calc R U P B 1
C13B C 0.4810(7) 0.8838(4) 0.2608(5) 0.0408(11) Uani 0.52 1 d D . P B 2
H13B H 0.423534 0.919121 0.225923 0.049 Uiso 0.52 1 calc R U P B 2
C14B C 0.5623(8) 0.9007(5) 0.3449(5) 0.0408(11) Uani 0.52 1 d D . P B 2
H14B H 0.570565 0.951361 0.375388 0.049 Uiso 0.52 1 calc R U P B 2
C12B C 0.5002(8) 0.8042(4) 0.2370(7) 0.0408(11) Uani 0.52 1 d D . P B 2
H12B H 0.460802 0.775091 0.181654 0.049 Uiso 0.52 1 calc R U P B 2

loop_
_atom_site_aniso_label
_atom_site_aniso_U_11
_atom_site_aniso_U_22
_atom_site_aniso_U_33
_atom_site_aniso_U_23
_atom_site_aniso_U_13
_atom_site_aniso_U_12
C1 0.0427(14) 0.034(2) 0.043(2) 0.008(3) 0.0054(14) 0.0098(19)
C2 0.0427(14) 0.034(2) 0.043(2) 0.008(3) 0.0054(14) 0.0098(19)
C3 0.0427(14) 0.034(2) 0.043(2) 0.008(3) 0.0054(14) 0.0098(19)
C1B 0.0427(14) 0.034(2) 0.043(2) 0.008(3) 0.0054(14) 0.0098(19)
C2B 0.0427(14) 0.034(2) 0.043(2) 0.008(3) 0.0054(14) 0.0098(19)
C3B 0.0427(14) 0.034(2) 0.043(2) 0.008(3) 0.0054(14) 0.0098(19)
C4 0.0362(16) 0.0514(18) 0.0584(19) 0.0147(16) 0.0070(14) -0.0027(14)
C5 0.0485(19) 0.062(2) 0.0477(18) 0.0150(16) 0.0186(15) 0.0091(16)
C6 0.0458(17) 0.0450(16) 0.0375(16) 0.0002(13) 0.0103(13) 0.0128(14)
C7 0.0284(14) 0.0393(14) 0.0380(15) 0.0027(12) 0.0084(11) 0.0022(12)
C8 0.0319(14) 0.0406(15) 0.0456(16) -0.0013(13) 0.0050(12) -0.0053(12)
C9 0.0522(19) 0.0419(16) 0.0476(18) 0.0018(13) 0.0133(14) -0.0135(14)
C10 0.071(2) 0.066(2) 0.0377(17) 0.0006(15) 0.0186(16) -0.0159(18)
C11 0.0532(19) 0.0561(19) 0.0387(17) -0.0138(14) 0.0110(14) -0.0081(15)
C15 0.0274(14) 0.0462(16) 0.0412(16) 0.0026(13) 0.0054(12) 0.0008(12)
C16 0.0308(15) 0.0400(15) 0.0514(17) 0.0075(13) -0.0009(13) -0.0080(12)
N1 0.0352(12) 0.0337(12) 0.0452(13) 0.0059(10) 0.0134(10) 0.0074(10)
N2 0.0389(13) 0.0497(14) 0.0386(13) 0.0044(11) -0.0004(11) 0.0068(11)
N3 0.0303(12) 0.0331(12) 0.0374(12) -0.0012(10) 0.0075(10) 0.0058(9)
N4 0.0319(12) 0.0362(12) 0.0453(14) 0.0011(10) 0.0068(10) -0.0014(10)
N5 0.0294(12) 0.0321(11) 0.0408(13) -0.0038(10) 0.0077(10) -0.0014(9)
N6 0.0278(11) 0.0334(12) 0.0452(13) -0.0077(10) 0.0107(10) -0.0001(9)
N7 0.0265(12) 0.0504(14) 0.0527(15) -0.0016(12) 0.0098(11) 0.0003(11)
N8 0.0390(14) 0.0541(16) 0.0684(18) -0.0123(14) 0.0166(13) 0.0057(12)
N9 0.0345(12) 0.0358(12) 0.0376(13) -0.0071(10) 0.0088(10) -0.0075(10)
N10 0.0372(13) 0.0330(12) 0.0401(13) -0.0050(10) 0.0076(10) -0.0104(10)
N11 0.0309(12) 0.0335(12) 0.0563(15) 0.0036(11) 0.0098(11) 0.0010(10)
N12 0.0309(13) 0.0506(14) 0.0427(13) 0.0046(12) 0.0033(10) -0.0046(11)
N13 0.0240(11) 0.0348(12) 0.0449(13) 0.0016(10) 0.0036(9) -0.0057(9)
N14 0.0259(11) 0.0445(13) 0.0433(13) -0.0090(11) 0.0056(10) -0.0025(10)
N15 0.0253(12) 0.0498(14) 0.0576(16) 0.0025(12) 0.0038(11) -0.0017(11)
N16 0.0350(14) 0.0628(18) 0.089(2) -0.0221(16) 0.0131(14) 0.0019(13)
Fe1 0.02075(18) 0.0326(2) 0.0316(2) -0.00389(16) 0.00440(13) -0.00098(15)
B1 0.0358(17) 0.0283(15) 0.0438(18) -0.0047(13) 0.0110(14) 0.0017(13)
B2 0.0340(16) 0.0310(15) 0.0471(19) -0.0053(14) 0.0069(14) -0.0062(13)
C12 0.0356(11) 0.040(2) 0.047(3) 0.000(2) 0.0021(14) 0.0017(16)
C13 0.0356(11) 0.040(2) 0.047(3) 0.000(2) 0.0021(14) 0.0017(16)
C14 0.0356(11) 0.040(2) 0.047(3) 0.000(2) 0.0021(14) 0.0017(16)
C13B 0.0356(11) 0.040(2) 0.047(3) 0.000(2) 0.0021(14) 0.0017(16)
C14B 0.0356(11) 0.040(2) 0.047(3) 0.000(2) 0.0021(14) 0.0017(16)
C12B 0.0356(11) 0.040(2) 0.047(3) 0.000(2) 0.0021(14) 0.0017(16)

loop_
_atom_type_symbol
_atom_type_description
_atom_type_scat_dispersion_real
_atom_type_scat_dispersion_imag
_atom_type_scat_source
C C 0.0030 0.0020 'International Tables Vol C Tables 4.2.6.8 and 6.1.1.4'
H H 0.0000 0.0000 'International Tables Vol C Tables 4.2.6.8 and 6.1.1.4'
N N 0.0060 0.0030 'International Tables Vol C Tables 4.2.6.8 and 6.1.1.4'
Fe Fe 0.3460 0.8440 'International Tables Vol C Tables 4.2.6.8 and 6.1.1.4'
B B 0.0010 0.0010 'International Tables Vol C Tables 4.2.6.8 and 6.1.1.4'

loop_
_geom_angle_atom_site_label_1
_geom_angle_atom_site_label_2
_geom_angle_atom_site_label_3
_geom_angle
_geom_angle_site_symmetry_1
_geom_angle_site_symmetry_3
_geom_angle_publ_flag
C2 C1 N2 114.0(8) . . ?
C3 C2 C1 105.1(6) . . ?
N1 C3 C2 106.2(8) . . ?
N2 C1B C2B 105.1(8) . . ?
C3B C2B C1B 106.0(7) . . ?
C2B C3B N1 112.3(9) . . ?
N4 C4 C5 111.3(3) . . ?
C6 C5 C4 104.7(3) . . ?
N3 C6 C5 108.9(3) . . ?
N6 C7 N7 113.1(2) . . ?
N6 C7 N8 123.0(3) . . ?
N7 C7 N8 123.9(2) . . ?
N5 C8 N7 112.5(2) . . ?
N10 C9 C10 111.3(3) . . ?
C11 C10 C9 104.6(3) . . ?
N9 C11 C10 108.7(3) . . ?
N14 C15 N15 113.3(2) . . ?
N14 C15 N16 123.4(3) . . ?
N15 C15 N16 123.2(2) . . ?
N13 C16 N15 112.7(3) . . ?
C3 N1 N2 116.5(4) . . ?
N2 N1 C3B 100.4(5) . . ?
C3 N1 B1 123.5(4) . . ?
N2 N1 B1 119.9(2) . . ?
C3B N1 B1 139.6(5) . . ?
C1B N2 N1 116.1(4) . . ?
N1 N2 C1 98.1(4) . . ?
C1B N2 Fe1 125.3(4) . . ?
N1 N2 Fe1 118.17(17) . . ?
C1 N2 Fe1 143.3(4) . . ?
C6 N3 N4 109.4(2) . . ?
C6 N3 B1 129.9(2) . . ?
N4 N3 B1 119.9(2) . . ?
C4 N4 N3 105.7(2) . . ?
C4 N4 Fe1 136.0(2) . . ?
N3 N4 Fe1 117.72(16) . . ?
C8 N5 N6 107.1(2) . . ?
C8 N5 B1 132.7(2) . . ?
N6 N5 B1 120.1(2) . . ?
C7 N6 N5 104.4(2) . . ?
C7 N6 Fe1 137.29(18) . . ?
N5 N6 Fe1 118.07(15) . . ?
C8 N7 C7 103.0(2) . . ?
C11 N9 N10 109.5(2) . . ?
C11 N9 B2 131.0(2) . . ?
N10 N9 B2 119.5(2) . . ?
C9 N10 N9 105.9(2) . . ?
C9 N10 Fe1 135.83(19) . . ?
N9 N10 Fe1 118.25(16) . . ?
C14 N11 N12 118.4(4) . . ?
N12 N11 C14B 101.1(4) . . ?
C14 N11 B2 121.0(4) . . ?
N12 N11 B2 120.1(2) . . ?
C14B N11 B2 138.6(4) . . ?
C12B N12 N11 114.8(4) . . ?
N11 N12 C12 97.4(4) . . ?
C12B N12 Fe1 127.2(3) . . ?
N11 N12 Fe1 117.71(17) . . ?
C12 N12 Fe1 143.5(4) . . ?
C16 N13 N14 107.0(2) . . ?
C16 N13 B2 132.1(2) . . ?
N14 N13 B2 120.5(2) . . ?
C15 N14 N13 104.4(2) . . ?
C15 N14 Fe1 137.61(19) . . ?
N13 N14 Fe1 117.55(15) . . ?
C16 N15 C15 102.5(2) . . ?
N6 Fe1 N14 179.37(9) . . ?
N6 Fe1 N2 86.23(9) . . ?
N14 Fe1 N2 93.80(9) . . ?
N6 Fe1 N10 94.01(9) . . ?
N14 Fe1 N10 86.61(9) . . ?
N2 Fe1 N10 91.33(9) . . ?
N6 Fe1 N12 92.57(9) . . ?
N14 Fe1 N12 87.42(9) . . ?
N2 Fe1 N12 177.59(9) . . ?
N10 Fe1 N12 86.67(9) . . ?
N6 Fe1 N4 87.47(9) . . ?
N14 Fe1 N4 91.91(9) . . ?
N2 Fe1 N4 86.50(9) . . ?
N10 Fe1 N4 177.29(9) . . ?
N12 Fe1 N4 95.54(9) . . ?
N1 B1 N3 107.8(2) . . ?
N1 B1 N5 108.4(2) . . ?
N3 B1 N5 109.1(2) . . ?
N11 B2 N9 108.1(2) . . ?
N11 B2 N13 109.5(2) . . ?
N9 B2 N13 107.7(2) . . ?
C13 C12 N12 114.9(7) . . ?
C14 C13 C12 104.9(6) . . ?
N11 C14 C13 104.5(7) . . ?
C14B C13B C12B 106.5(5) . . ?
C13B C14B N11 112.4(6) . . ?
N12 C12B C13B 105.2(5) . . ?

loop_
_geom_bond_atom_site_label_1
_geom_bond_atom_site_label_2
_geom_bond_distance
_geom_bond_site_symmetry_2
_geom_bond_publ_flag
C1 C2 1.376(8) . ?
C1 N2 1.393(9) . ?
C2 C3 1.355(9) . ?
C3 N1 1.331(12) . ?
C1B N2 1.305(12) . ?
C1B C2B 1.399(9) . ?
C2B C3B 1.357(10) . ?
C3B N1 1.382(12) . ?
C4 N4 1.337(4) . ?
C4 C5 1.382(5) . ?
C5 C6 1.363(4) . ?
C6 N3 1.349(3) . ?
C7 N6 1.337(3) . ?
C7 N7 1.352(4) . ?
C7 N8 1.359(4) . ?
C8 N5 1.325(3) . ?
C8 N7 1.336(4) . ?
C9 N10 1.326(4) . ?
C9 C10 1.383(4) . ?
C10 C11 1.365(4) . ?
C11 N9 1.345(4) . ?
C15 N14 1.333(3) . ?
C15 N15 1.351(4) . ?
C15 N16 1.370(4) . ?
C16 N13 1.321(3) . ?
C16 N15 1.338(4) . ?
N1 N2 1.368(3) . ?
N1 B1 1.532(4) . ?
N2 Fe1 2.107(2) . ?
N3 N4 1.363(3) . ?
N3 B1 1.545(4) . ?
N4 Fe1 2.134(2) . ?
N5 N6 1.381(3) . ?
N5 B1 1.547(4) . ?
N6 Fe1 2.080(2) . ?
N9 N10 1.364(3) . ?
N9 B2 1.542(4) . ?
N10 Fe1 2.117(2) . ?
N11 C14 1.352(10) . ?
N11 N12 1.364(3) . ?
N11 C14B 1.365(7) . ?
N11 B2 1.538(4) . ?
N12 C12B 1.323(7) . ?
N12 C12 1.393(9) . ?
N12 Fe1 2.120(3) . ?
N13 N14 1.379(3) . ?
N13 B2 1.547(4) . ?
N14 Fe1 2.082(2) . ?
C12 C13 1.392(9) . ?
C13 C14 1.377(9) . ?
C13B C14B 1.352(7) . ?
C13B C12B 1.376(6) . ?

loop_
_geom_hbond_atom_site_label_D
_geom_hbond_atom_site_label_H
_geom_hbond_atom_site_label_A
_geom_hbond_distance_DH
_geom_hbond_distance_HA
_geom_hbond_distance_DA
_geom_hbond_angle_DHA
_geom_hbond_site_symmetry_A
_geom_hbond_publ_flag
C11 H11 N7 0.93 2.74 3.644(4) 165.9 4_676 yes
N16 H3C N7 0.97 2.09 3.054(3) 172.5 1_655 yes
N16 H6 N2 0.95 2.67 3.337(4) 127.5 . yes
N8 H4 N10 1.07 2.72 3.391(4) 120.8 . yes
N8 H4 N12 1.07 2.60 3.359(3) 127.3 . yes
N8 H5 N15 0.99 2.12 3.056(3) 158.5 1_455 yes
C2^a H2^a N15 0.93 2.80 3.695(9) 162.2 3_766 yes
